data_2211652
loop_
_publ_author_name
'Yang, Hexiong'
'Lu, Ren'
'Downs, Robert T.'
'Costin, Gelu'

_publ_section_title
;
 Goethite, \a-FeO(OH), from single-crystal data
;
_journal_coeditor_code WM2061
_journal_issue 12
_journal_name_full 'Acta Crystallographica Section E'
_journal_page_first i250
_journal_page_last i252
_journal_paper_doi 10.1107/S1600536806047258
_journal_volume 62
_journal_year 2006
_chemical_formula_iupac 'Fe O (O H)'
_chemical_formula_moiety 'Fe H O2'
_chemical_formula_structural 'Fe O OH'
_chemical_formula_sum 'Fe H O2'
_chemical_formula_weight 88.86
_chemical_name_common Goethite
_chemical_name_systematic
;
Goethite
;
_space_group_IT_number 62
_symmetry_cell_setting orthorhombic
_symmetry_space_group_name_Hall '-P 2c 2ab'
_symmetry_space_group_name_H-M 'P b n m'
_atom_sites_solution_hydrogens difmap
_atom_sites_solution_primary direct
_atom_sites_solution_secondary difmap
_audit_creation_method SHELXL97
_cell_angle_alpha 90.00
_cell_angle_beta 90.00
_cell_angle_gamma 90.00
_cell_formula_units_Z 4
_cell_length_a 4.5979(2)
_cell_length_b 9.9510(5)
_cell_length_c 3.01780(10)
_cell_measurement_reflns_used 1289
_cell_measurement_temperature 273(2)
_cell_measurement_theta_max 40.5
_cell_measurement_theta_min 2.5
_cell_volume 138.076(10)
_computing_cell_refinement 'SAINT (Bruker, 2005)'
_computing_data_collection 'SMART (Bruker, 2003)'
_computing_data_reduction SAINT
_computing_molecular_graphics 'XtalDraw (Downs & Hall-Wallace, 2003)'
_computing_publication_material 'SHELXTL (Bruker, 1997)'
_computing_structure_refinement 'SHELXL97 (Sheldrick, 1997)'
_computing_structure_solution 'SHELXS97 (Sheldrick, 1997)'
_diffrn_ambient_temperature 273(2)
_diffrn_measured_fraction_theta_full 1.000
_diffrn_measured_fraction_theta_max 1.000
_diffrn_measurement_device_type 'Bruker SMART APEX2 CCD area-detector'
_diffrn_measurement_method '\f and \w'
_diffrn_radiation_monochromator graphite
_diffrn_radiation_source 'fine-focus sealed tube'
_diffrn_radiation_type MoK\a
_diffrn_radiation_wavelength 0.71073
_diffrn_reflns_av_R_equivalents 0.0172
_diffrn_reflns_av_sigmaI/netI 0.0145
_diffrn_reflns_limit_h_max 8
_diffrn_reflns_limit_h_min -8
_diffrn_reflns_limit_k_max 17
_diffrn_reflns_limit_k_min -17
_diffrn_reflns_limit_l_max 5
_diffrn_reflns_limit_l_min -5
_diffrn_reflns_number 2197
_diffrn_reflns_theta_full 40.48
_diffrn_reflns_theta_max 40.48
_diffrn_reflns_theta_min 4.10
_diffrn_standards_number 0
_exptl_absorpt_coefficient_mu 10.301
_exptl_absorpt_correction_T_max 0.441
_exptl_absorpt_correction_T_min 0.410
_exptl_absorpt_correction_type multi-scan
_exptl_absorpt_process_details '(SADABS; Sheldrick, 2005)'
_exptl_crystal_colour brown
_exptl_crystal_density_diffrn 4.275
_exptl_crystal_density_method 'not measured'
_exptl_crystal_description block
_exptl_crystal_F_000 172
_exptl_crystal_size_max 0.09
_exptl_crystal_size_mid 0.09
_exptl_crystal_size_min 0.08
_refine_diff_density_max 0.976
_refine_diff_density_min -0.999
_refine_ls_extinction_coef 0.087(9)
_refine_ls_extinction_expression Fc^*^=kFc[1+0.001xFc^2^\l^3^/sin(2\q)]^-1/4^
_refine_ls_extinction_method 'SHELXL97 (Sheldrick, 1997)'
_refine_ls_goodness_of_fit_ref 1.150
_refine_ls_hydrogen_treatment refall
_refine_ls_matrix_type full
_refine_ls_number_parameters 23
_refine_ls_number_reflns 483
_refine_ls_number_restraints 0
_refine_ls_restrained_S_all 1.150
_refine_ls_R_factor_all 0.0197
_refine_ls_R_factor_gt 0.0186
_refine_ls_shift/su_max 0.001
_refine_ls_shift/su_mean 0.000
_refine_ls_structure_factor_coef Fsqd
_refine_ls_weighting_details 'w = 1/[\s^2^(Fo^2^)+(0.034P)^2^] where P=(Fo^2^+2Fc^2^)/3'
_refine_ls_weighting_scheme calc
_refine_ls_wR_factor_gt 0.0513
_refine_ls_wR_factor_ref 0.0518
_reflns_number_gt 458
_reflns_number_total 483
_reflns_threshold_expression I>2\s(I)
_cod_data_source_file wm2061.cif
_cod_data_source_block I
_cod_database_code 2211652
_cod_database_fobs_code 2211652

loop_
_symmetry_equiv_pos_as_xyz
'x, y, z'
'x+1/2, -y+1/2, -z'
'-x+1/2, y+1/2, -z+1/2'
'-x, -y, z+1/2'
'-x, -y, -z'
'-x-1/2, y-1/2, z'
'x-1/2, -y-1/2, z-1/2'
'x, y, -z-1/2'

loop_
_atom_site_type_symbol
_atom_site_label
_atom_site_fract_x
_atom_site_fract_y
_atom_site_fract_z
_atom_site_U_iso_or_equiv
_atom_site_adp_type
_atom_site_calc_flag
_atom_site_refinement_flags
_atom_site_occupancy
Fe Fe 0.04893(4) 0.853657(17) 0.2500 0.00588(8) Uani d S 1
O O1 0.7057(2) 0.19914(9) 0.2500 0.00717(16) Uani d S 1
O O2 0.1987(2) 0.05298(9) 0.2500 0.00740(17) Uani d S 1
H H 0.379(7) 0.082(3) 0.2500 0.017(6) Uiso d S 1

loop_
_atom_site_aniso_label
_atom_site_aniso_U_11
_atom_site_aniso_U_22
_atom_site_aniso_U_33
_atom_site_aniso_U_12
_atom_site_aniso_U_13
_atom_site_aniso_U_23
Fe 0.00664(11) 0.00537(11) 0.00565(11) 0.00004(4) 0.000 0.000
O1 0.0071(3) 0.0073(3) 0.0072(4) 0.0020(3) 0.000 0.000
O2 0.0069(3) 0.0064(3) 0.0089(4) -0.0004(3) 0.000 0.000

loop_
_atom_type_symbol
_atom_type_description
_atom_type_scat_dispersion_real
_atom_type_scat_dispersion_imag
_atom_type_scat_source
O O 0.0106 0.0060 'International Tables Vol C Tables 4.2.6.8 and 6.1.1.4'
H H 0.0000 0.0000 'International Tables Vol C Tables 4.2.6.8 and 6.1.1.4'
Fe Fe 0.3463 0.8444 'International Tables Vol C Tables 4.2.6.8 and 6.1.1.4'

loop_
_geom_angle_atom_site_label_1
_geom_angle_atom_site_label_2
_geom_angle_atom_site_label_3
_geom_angle_site_symmetry_1
_geom_angle_site_symmetry_3
_geom_angle
O1 Fe O1 6_665 5_666 97.800(13)
O1 Fe O1 6_665 5_665 97.800(13)
O1 Fe O1 5_666 5_665 100.96(4)
O1 Fe O2 6_665 1_565 161.87(4)
O1 Fe O2 5_666 1_565 93.70(3)
O1 Fe O2 5_665 1_565 93.70(3)
O1 Fe O2 6_665 5_565 91.35(3)
O1 Fe O2 5_666 5_565 169.41(4)
O1 Fe O2 5_665 5_565 82.98(3)
O2 Fe O2 1_565 5_565 76.15(3)
O1 Fe O2 6_665 5_566 91.35(3)
O1 Fe O2 5_666 5_566 82.98(3)
O1 Fe O2 5_665 5_566 169.41(4)
O2 Fe O2 1_565 5_566 76.15(3)
O2 Fe O2 5_565 5_566 91.51(4)
Fe O1 Fe 6_655 5_666 124.27(3)
Fe O1 Fe 6_655 5_665 124.27(3)
Fe O1 Fe 5_666 5_665 100.96(4)
Fe O2 Fe 1_545 5_565 103.85(3)
Fe O2 Fe 1_545 5_566 103.85(3)
Fe O2 Fe 5_565 5_566 91.51(4)

loop_
_geom_bond_atom_site_label_1
_geom_bond_atom_site_label_2
_geom_bond_site_symmetry_2
_geom_bond_distance
_geom_bond_publ_flag
Fe O1 6_665 1.9325(9) y
Fe O1 5_666 1.9560(6) y
Fe O1 5_665 1.9560(6) y
Fe O2 1_565 2.0996(9) y
Fe O2 5_565 2.1063(7) y
Fe O2 5_566 2.1063(7) y
O1 Fe 6_655 1.9325(9) ?
O1 Fe 5_666 1.9560(6) ?
O1 Fe 5_665 1.9560(6) ?
O2 Fe 1_545 2.0996(9) ?
O2 Fe 5_565 2.1063(7) ?
O2 Fe 5_566 2.1063(7) ?

loop_
_cod_related_entry_id
_cod_related_entry_database
_cod_related_entry_code
1 AMCSD 0010471
